data_4519329
loop_
_publ_author_name
'Wang, Quannan'
'Nie, Yu-Han'
'Liu, Chen-Xu'
'Zhang, Wen-Wen'
'Wu, Zhi-Jie'
'Gu, Qing'
'Zheng, Chao'
'You, Shu-Li'

_publ_section_title
;
 Rhodium(III)-Catalyzed Enantioselective C--H Activation/Annulation of
 Ferrocenecarboxamides with Internal Alkynes
;
_journal_name_full 'ACS Catalysis'
_journal_page_first 3083
_journal_page_last 3093
_journal_paper_doi 10.1021/acscatal.2c00083
_journal_year 2022
_chemical_absolute_configuration rmad
_chemical_formula_moiety 'C22 H19 Fe N O3'
_chemical_formula_sum 'C22 H19 Fe N O3'
_chemical_formula_weight 401.23
_space_group_crystal_system monoclinic
_space_group_IT_number 4
_space_group_name_Hall 'P 2yb'
_space_group_name_H-M_alt 'P 1 21 1'
_atom_sites_solution_hydrogens geom
_atom_sites_solution_primary dual
_audit_creation_date 2021-05-25
_audit_creation_method
;
Olex2 1.2
(compiled 2018.05.29 svn.r3508 for OlexSys, GUI svn.r5506)
;
_cell_angle_alpha 90
_cell_angle_beta 105.1970(10)
_cell_angle_gamma 90
_cell_formula_units_Z 4
_cell_length_a 6.78120(10)
_cell_length_b 22.3955(5)
_cell_length_c 12.8222(2)
_cell_measurement_reflns_used 9012
_cell_measurement_temperature 193(2)
_cell_measurement_theta_max 54.81
_cell_measurement_theta_min 5.88
_cell_volume 1879.19(6)
_computing_cell_refinement 'SAINT v8.37A (Bruker, 2015)'
_computing_data_reduction 'SAINT v8.37A (Bruker, 2015)'
_computing_molecular_graphics 'Olex2 (Dolomanov et al., 2009)'
_computing_publication_material 'Olex2 (Dolomanov et al., 2009)'
_computing_structure_refinement 'ShelXL (Sheldrick, 2015)'
_computing_structure_solution 'ShelXT (Sheldrick, 2015)'
_diffrn_ambient_temperature 193.0
_diffrn_measured_fraction_theta_full 0.999
_diffrn_measured_fraction_theta_max 0.996
_diffrn_measurement_device_type 'Bruker D8 Venture'
_diffrn_measurement_method '\f and \w scans'
_diffrn_radiation_type GaK\a
_diffrn_radiation_wavelength 1.34139
_diffrn_reflns_av_R_equivalents 0.0569
_diffrn_reflns_av_unetI/netI 0.0991
_diffrn_reflns_Laue_measured_fraction_full 0.999
_diffrn_reflns_Laue_measured_fraction_max 0.996
_diffrn_reflns_limit_h_max 8
_diffrn_reflns_limit_h_min -7
_diffrn_reflns_limit_k_max 27
_diffrn_reflns_limit_k_min -27
_diffrn_reflns_limit_l_max 15
_diffrn_reflns_limit_l_min -15
_diffrn_reflns_number 17175
_diffrn_reflns_point_group_measured_fraction_full 0.998
_diffrn_reflns_point_group_measured_fraction_max 0.994
_diffrn_reflns_theta_full 53.594
_diffrn_reflns_theta_max 54.885
_diffrn_reflns_theta_min 3.107
_diffrn_standards_number 0
_exptl_absorpt_coefficient_mu 4.439
_exptl_absorpt_correction_T_max 0.7508
_exptl_absorpt_correction_T_min 0.4784
_exptl_absorpt_correction_type multi-scan
_exptl_absorpt_process_details
'SADABS-2016/2 (Bruker,2016/2) was used for absorption correction. wR2(int) was 0.1192 before and 0.0860 after correction. The Ratio of minimum to maximum transmission is 0.6372. The \l/2 correction factor is Not present.'
_exptl_crystal_colour red
_exptl_crystal_density_diffrn 1.418
_exptl_crystal_description plate
_exptl_crystal_F_000 832
_exptl_crystal_size_max 0.05
_exptl_crystal_size_mid 0.02
_exptl_crystal_size_min 0.01
_refine_diff_density_max 0.531
_refine_diff_density_min -0.436
_refine_diff_density_rms 0.065
_refine_ls_abs_structure_details
;
 Flack x determined using 2095 quotients [(I+)-(I-)]/[(I+)+(I-)]
 (Parsons, Flack and Wagner, Acta Cryst. B69 (2013) 249-259).
;
_refine_ls_abs_structure_Flack -0.005(5)
_refine_ls_extinction_method none
_refine_ls_goodness_of_fit_ref 1.028
_refine_ls_hydrogen_treatment constr
_refine_ls_matrix_type full
_refine_ls_number_parameters 484
_refine_ls_number_reflns 6785
_refine_ls_number_restraints 85
_refine_ls_restrained_S_all 1.054
_refine_ls_R_factor_all 0.0621
_refine_ls_R_factor_gt 0.0495
_refine_ls_shift/su_max 0.020
_refine_ls_shift/su_mean 0.000
_refine_ls_structure_factor_coef Fsqd
_refine_ls_weighting_details 'w=1/[\s^2^(Fo^2^)+(0.0511P)^2^] where P=(Fo^2^+2Fc^2^)/3'
_refine_ls_weighting_scheme calc
_refine_ls_wR_factor_gt 0.1203
_refine_ls_wR_factor_ref 0.1294
_reflns_Friedel_coverage 0.942
_reflns_Friedel_fraction_full 0.998
_reflns_Friedel_fraction_max 0.991
_reflns_number_gt 5675
_reflns_number_total 6785
_reflns_threshold_expression 'I > 2\s(I)'
_cod_data_source_file cs2c00083_si_002.cif
_cod_data_source_block mj21281_0m
_cod_database_code 4519329
_shelx_shelxl_version_number 2016/6
_shelx_space_group_comment
;
The symmetry employed for this shelxl refinement is uniquely defined
by the following loop, which should always be used as a source of
symmetry information in preference to the above space-group names.
They are only intended as comments.
;
_shelx_estimated_absorpt_t_max 0.957
_shelx_estimated_absorpt_t_min 0.809
_olex2_refinement_description
;
1. Twinned data refinement
 Scales: 0.8348(18)
 0.1652(18)
2. Fixed Uiso
 At 1.2 times of:
  All C(H) groups, All N(H) groups
 At 1.5 times of:
  All C(H,H,H) groups
3. Uiso/Uaniso restraints and constraints
C38 \\sim C39 \\sim C40 \\sim C43 \\sim C44: within 2A with sigma of 0.01 and
sigma for terminal atoms of 0.02
O2 \\sim O3 \\sim C16 \\sim C17 \\sim C18 \\sim C19 \\sim C20 \\sim C21 \\sim
C22: within 2A with sigma of 0.01 and sigma for terminal atoms of 0.02
4.a :
 C40(C39,C38,C43,C44)
4.b Ternary CH refined with riding coordinates:
 C17(H17)
4.c Aromatic/amide H refined with riding coordinates:
 N1(H1), C2(H2), C3(H3), C4(H4), C11(H11), C12(H12), C13(H13), C14(H14),
 C15(H15), C18(H18), C19(H19), C20(H20), N2(H2A), C24(H24), C25(H25), C26(H26),
 C33(H33), C34(H34), C35(H35), C36(H36), C37(H37), C39(H39), C38(H38), C43(H43),
  C44(H44)
4.d Idealised Me refined as rotating group:
 C9(H9A,H9B,H9C), C22(H22A,H22B,H22C), C31(H31A,H31B,H31C), C42(H42A,H42B,H42C)
;
_platon_squeeze_void_probe_radius 1.20
_olex2_submission_special_instructions 'No special instructions were received'

loop_
_space_group_symop_operation_xyz
'x, y, z'
'-x, y+1/2, -z'

loop_
_atom_site_label
_atom_site_type_symbol
_atom_site_fract_x
_atom_site_fract_y
_atom_site_fract_z
_atom_site_U_iso_or_equiv
_atom_site_adp_type
_atom_site_occupancy
_atom_site_site_symmetry_order
_atom_site_calc_flag
_atom_site_refinement_flags_posn
_atom_site_refinement_flags_adp
_atom_site_refinement_flags_occupancy
_atom_site_disorder_assembly
_atom_site_disorder_group
Fe1 Fe 0.18799(15) 0.29841(5) 0.13450(8) 0.0318(3) Uani 1 1 d . . . . .
O1 O 0.4518(9) 0.4295(3) 0.3184(4) 0.0403(13) Uani 1 1 d . . . . .
O2 O -0.0544(10) 0.4183(4) 0.2662(6) 0.073(2) Uani 1 1 d . U . . .
O3 O -0.0747(15) 0.4506(5) 0.0933(8) 0.104(3) Uani 1 1 d . U . . .
N1 N 0.4159(9) 0.4503(3) 0.1406(5) 0.0338(14) Uani 1 1 d . . . . .
H1 H 0.408103 0.488442 0.155590 0.041 Uiso 1 1 calc R . . . .
C1 C 0.4315(11) 0.3330(4) 0.0848(6) 0.0305(17) Uani 1 1 d . . . . .
C2 C 0.4297(11) 0.2690(4) 0.0797(6) 0.0328(17) Uani 1 1 d . . . . .
H2 H 0.419401 0.245405 0.016888 0.039 Uiso 1 1 calc R . . . .
C3 C 0.4465(11) 0.2468(4) 0.1880(6) 0.0373(19) Uani 1 1 d . . . . .
H3 H 0.452466 0.205992 0.208905 0.045 Uiso 1 1 calc R . . . .
C4 C 0.4525(10) 0.2972(4) 0.2581(5) 0.0339(15) Uani 1 1 d . . . . .
H4 H 0.461238 0.296023 0.333286 0.041 Uiso 1 1 calc R . . . .
C5 C 0.4428(10) 0.3488(3) 0.1936(6) 0.0291(16) Uani 1 1 d . . . . .
C6 C 0.4377(10) 0.4114(3) 0.2247(5) 0.0287(16) Uani 1 1 d . . . . .
C7 C 0.4045(11) 0.4357(4) 0.0318(5) 0.0341(17) Uani 1 1 d . . . . .
C8 C 0.4141(10) 0.3781(3) 0.0028(5) 0.0303(16) Uani 1 1 d . . . . .
C9 C 0.3929(13) 0.3574(4) -0.1135(5) 0.0412(19) Uani 1 1 d . . . . .
H9A H 0.526952 0.345147 -0.121405 0.062 Uiso 1 1 calc GR . . . .
H9B H 0.340142 0.390337 -0.163347 0.062 Uiso 1 1 calc GR . . . .
H9C H 0.298222 0.323598 -0.130022 0.062 Uiso 1 1 calc GR . . . .
C10 C 0.3782(13) 0.4880(4) -0.0405(5) 0.0372(18) Uani 1 1 d . . . . .
C11 C 0.5107(15) 0.4982(4) -0.1055(6) 0.050(2) Uani 1 1 d . . . . .
H11 H 0.620929 0.471527 -0.102493 0.060 Uiso 1 1 calc R . . . .
C12 C 0.4827(18) 0.5470(5) -0.1743(7) 0.059(3) Uani 1 1 d . . . . .
H12 H 0.571273 0.553090 -0.219810 0.071 Uiso 1 1 calc R . . . .
C13 C 0.328(2) 0.5862(5) -0.1767(8) 0.076(4) Uani 1 1 d . . . . .
H13 H 0.310364 0.619770 -0.223490 0.091 Uiso 1 1 calc R . . . .
C14 C 0.1962(18) 0.5777(5) -0.1117(7) 0.064(3) Uani 1 1 d . . . . .
H14 H 0.090081 0.605675 -0.113267 0.076 Uiso 1 1 calc R . . . .
C15 C 0.2204(14) 0.5274(4) -0.0434(7) 0.048(2) Uani 1 1 d . . . . .
H15 H 0.128933 0.520752 0.000323 0.058 Uiso 1 1 calc R . . . .
C16 C -0.0672(14) 0.3466(6) 0.1332(10) 0.063(3) Uani 1 1 d . U . . .
C17 C -0.0722(13) 0.3228(6) 0.0271(9) 0.070(3) Uani 1 1 d . U . . .
H17 H -0.087121 0.345454 -0.041740 0.084 Uiso 1 1 calc R . . . .
C18 C -0.0637(13) 0.2582(5) 0.0419(9) 0.060(3) Uani 1 1 d . U . . .
H18 H -0.066321 0.228477 -0.011369 0.072 Uiso 1 1 calc R . . . .
C19 C -0.0511(14) 0.2497(6) 0.1484(9) 0.058(2) Uani 1 1 d . U . . .
H19 H -0.039673 0.211557 0.181968 0.069 Uiso 1 1 calc R . . . .
C20 C -0.0568(13) 0.3020(6) 0.2016(9) 0.066(2) Uani 1 1 d . U . . .
H20 H -0.053796 0.305728 0.275810 0.079 Uiso 1 1 calc R . . . .
C21 C -0.0651(17) 0.4121(6) 0.1612(12) 0.079(3) Uani 1 1 d . U . . .
C22 C -0.040(2) 0.4760(8) 0.3206(17) 0.147(7) Uani 1 1 d . U . . .
H22A H -0.026827 0.507746 0.270195 0.220 Uiso 1 1 calc GR . . . .
H22B H 0.080027 0.476332 0.382952 0.220 Uiso 1 1 calc GR . . . .
H22C H -0.163406 0.482733 0.345121 0.220 Uiso 1 1 calc GR . . . .
Fe2 Fe 0.68573(16) 0.20404(5) 0.61426(8) 0.0374(3) Uani 1 1 d . . . . .
O4 O 0.6179(8) 0.0706(3) 0.7956(4) 0.0407(13) Uani 1 1 d . . . . .
O5 O 1.1162(10) 0.1178(4) 0.7928(5) 0.071(2) Uani 1 1 d . . . . .
O6 O 1.1486(11) 0.2128(4) 0.8493(5) 0.083(2) Uani 1 1 d . . . . .
N2 N 0.4637(10) 0.0521(3) 0.6182(4) 0.0304(14) Uani 1 1 d . . . . .
H2A H 0.486289 0.013739 0.630464 0.037 Uiso 1 1 calc R . . . .
C23 C 0.3940(12) 0.1705(4) 0.5701(6) 0.0322(17) Uani 1 1 d . . . . .
C24 C 0.3887(12) 0.2344(4) 0.5689(7) 0.0366(19) Uani 1 1 d . . . . .
H24 H 0.329296 0.258869 0.508232 0.044 Uiso 1 1 calc R . . . .
C25 C 0.4879(14) 0.2547(4) 0.6742(7) 0.042(2) Uani 1 1 d . . . . .
H25 H 0.504004 0.295247 0.696374 0.050 Uiso 1 1 calc R . . . .
C26 C 0.5587(12) 0.2049(4) 0.7408(6) 0.0402(18) Uani 1 1 d . . . . .
H26 H 0.634169 0.206216 0.814472 0.048 Uiso 1 1 calc R . . . .
C27 C 0.4971(12) 0.1524(4) 0.6780(6) 0.0329(18) Uani 1 1 d . . . . .
C28 C 0.5351(11) 0.0902(4) 0.7050(5) 0.0328(17) Uani 1 1 d . . . . .
C29 C 0.3598(12) 0.0685(4) 0.5137(5) 0.0334(16) Uani 1 1 d . . . . .
C30 C 0.3221(11) 0.1267(4) 0.4856(5) 0.0332(17) Uani 1 1 d . . . . .
C31 C 0.2245(13) 0.1489(4) 0.3751(5) 0.0407(19) Uani 1 1 d . . . . .
H31A H 0.080106 0.157528 0.368555 0.061 Uiso 1 1 calc GR . . . .
H31B H 0.235274 0.118343 0.322083 0.061 Uiso 1 1 calc GR . . . .
H31C H 0.293610 0.185370 0.361562 0.061 Uiso 1 1 calc GR . . . .
C32 C 0.3002(15) 0.0176(4) 0.4400(6) 0.046(2) Uani 1 1 d . . . . .
C33 C 0.1003(17) 0.0122(5) 0.3775(7) 0.064(3) Uani 1 1 d . . . . .
H33 H 0.000525 0.041341 0.381183 0.077 Uiso 1 1 calc R . . . .
C34 C 0.050(3) -0.0368(6) 0.3092(9) 0.098(5) Uani 1 1 d . . . . .
H34 H -0.087471 -0.041702 0.267217 0.117 Uiso 1 1 calc R . . . .
C35 C 0.193(3) -0.0781(6) 0.3016(9) 0.105(6) Uani 1 1 d . . . . .
H35 H 0.154158 -0.111382 0.254665 0.126 Uiso 1 1 calc R . . . .
C36 C 0.393(3) -0.0724(6) 0.3606(8) 0.088(4) Uani 1 1 d . . . . .
H36 H 0.493264 -0.100515 0.352341 0.105 Uiso 1 1 calc R . . . .
C37 C 0.4471(19) -0.0256(4) 0.4317(8) 0.061(3) Uani 1 1 d . . . . .
H37 H 0.583426 -0.022244 0.475343 0.073 Uiso 1 1 calc R . . . .
C40 C 0.9894(9) 0.1906(3) 0.6671(5) 0.044(2) Uani 1 1 d . U . . .
C39 C 0.9045(10) 0.1516(3) 0.5814(5) 0.053(2) Uani 1 1 d G U . . .
H39 H 0.906517 0.109201 0.584791 0.064 Uiso 1 1 calc R . . . .
C38 C 0.8160(10) 0.1862(4) 0.4898(5) 0.073(3) Uani 1 1 d G U . . .
H38 H 0.747608 0.171340 0.420298 0.088 Uiso 1 1 calc R . . . .
C43 C 0.8462(11) 0.2466(4) 0.5188(6) 0.081(3) Uani 1 1 d G U . . .
H43 H 0.801903 0.279779 0.472481 0.097 Uiso 1 1 calc R . . . .
C44 C 0.9534(11) 0.2493(3) 0.6284(6) 0.066(3) Uani 1 1 d G U . . .
H44 H 0.994335 0.284688 0.669237 0.079 Uiso 1 1 calc R . . . .
C41 C 1.0909(13) 0.1755(5) 0.7770(7) 0.048(2) Uani 1 1 d . . . . .
C42 C 1.217(2) 0.0985(8) 0.9015(10) 0.119(6) Uani 1 1 d . . . . .
H42A H 1.218497 0.054791 0.904520 0.179 Uiso 1 1 calc GR . . . .
H42B H 1.143049 0.114182 0.951801 0.179 Uiso 1 1 calc GR . . . .
H42C H 1.357611 0.113548 0.921675 0.179 Uiso 1 1 calc GR . . . .

loop_
_atom_site_aniso_label
_atom_site_aniso_U_11
_atom_site_aniso_U_22
_atom_site_aniso_U_33
_atom_site_aniso_U_23
_atom_site_aniso_U_13
_atom_site_aniso_U_12
Fe1 0.0205(5) 0.0318(6) 0.0436(5) -0.0010(5) 0.0095(4) 0.0002(6)
O1 0.055(3) 0.035(3) 0.030(3) -0.007(2) 0.009(2) -0.004(3)
O2 0.053(4) 0.076(5) 0.093(5) -0.036(4) 0.022(4) 0.006(4)
O3 0.082(6) 0.087(7) 0.146(8) 0.032(6) 0.038(6) 0.008(5)
N1 0.030(3) 0.034(4) 0.036(3) -0.004(3) 0.007(3) -0.003(3)
C1 0.019(4) 0.038(5) 0.036(4) 0.005(3) 0.010(3) 0.002(3)
C2 0.024(4) 0.031(5) 0.042(4) -0.004(3) 0.007(3) 0.000(4)
C3 0.021(4) 0.039(5) 0.051(4) 0.008(4) 0.007(3) 0.005(4)
C4 0.023(3) 0.045(4) 0.033(3) 0.006(4) 0.006(3) 0.007(4)
C5 0.019(4) 0.030(4) 0.039(4) 0.001(3) 0.009(3) -0.001(3)
C6 0.021(3) 0.037(4) 0.030(3) 0.003(3) 0.009(3) -0.002(3)
C7 0.026(4) 0.043(5) 0.033(3) 0.003(3) 0.007(3) -0.003(4)
C8 0.021(4) 0.035(4) 0.035(3) -0.007(3) 0.007(3) -0.003(3)
C9 0.049(5) 0.043(5) 0.030(4) -0.007(3) 0.009(3) -0.004(4)
C10 0.040(4) 0.039(4) 0.031(3) -0.002(3) 0.005(3) -0.008(4)
C11 0.061(6) 0.048(6) 0.043(4) -0.008(4) 0.017(4) -0.005(5)
C12 0.081(7) 0.059(7) 0.041(5) 0.007(4) 0.021(5) -0.017(6)
C13 0.109(10) 0.051(7) 0.053(6) 0.014(5) -0.006(6) -0.021(7)
C14 0.086(7) 0.051(6) 0.048(5) 0.013(4) 0.008(5) 0.005(6)
C15 0.052(5) 0.042(5) 0.047(5) 0.003(4) 0.004(4) 0.004(4)
C16 0.029(4) 0.055(6) 0.108(6) -0.024(5) 0.025(5) 0.005(4)
C17 0.020(4) 0.095(7) 0.088(6) 0.045(5) 0.003(4) -0.002(4)
C18 0.025(4) 0.076(6) 0.075(5) -0.033(5) 0.007(4) -0.002(4)
C19 0.033(5) 0.060(6) 0.079(5) 0.006(5) 0.014(4) -0.012(4)
C20 0.034(4) 0.084(7) 0.084(6) -0.023(6) 0.023(4) -0.006(5)
C21 0.050(5) 0.070(6) 0.122(7) 0.002(6) 0.034(5) 0.006(5)
C22 0.066(8) 0.124(13) 0.249(16) -0.113(12) 0.038(10) -0.001(8)
Fe2 0.0270(6) 0.0439(8) 0.0443(6) 0.0040(6) 0.0148(5) -0.0029(6)
O4 0.049(3) 0.037(3) 0.033(3) 0.002(2) 0.005(2) 0.002(3)
O5 0.045(4) 0.094(6) 0.078(4) 0.025(4) 0.023(3) 0.013(4)
O6 0.057(4) 0.128(7) 0.061(4) -0.038(5) 0.009(3) -0.007(5)
N2 0.040(4) 0.024(3) 0.026(3) 0.003(2) 0.008(3) -0.001(3)
C23 0.026(4) 0.039(5) 0.036(4) 0.003(3) 0.015(3) 0.001(4)
C24 0.029(4) 0.039(5) 0.044(4) 0.008(4) 0.014(4) 0.004(4)
C25 0.048(5) 0.034(5) 0.048(5) -0.007(4) 0.021(4) -0.007(4)
C26 0.042(4) 0.043(5) 0.040(4) -0.012(4) 0.018(3) -0.006(4)
C27 0.030(4) 0.042(5) 0.028(4) 0.003(3) 0.010(3) 0.005(4)
C28 0.031(4) 0.037(5) 0.032(4) 0.001(3) 0.010(3) 0.000(3)
C29 0.037(4) 0.038(4) 0.027(3) 0.000(3) 0.012(3) 0.001(4)
C30 0.029(4) 0.038(4) 0.033(3) 0.002(3) 0.010(3) -0.001(3)
C31 0.044(4) 0.045(5) 0.032(4) 0.005(3) 0.008(3) 0.003(4)
C32 0.078(7) 0.032(4) 0.028(4) 0.005(3) 0.015(4) -0.003(4)
C33 0.071(7) 0.050(6) 0.055(5) 0.001(4) -0.013(5) -0.022(5)
C34 0.151(14) 0.060(8) 0.060(7) -0.002(6) -0.012(8) -0.025(9)
C35 0.201(18) 0.052(7) 0.047(6) -0.010(5) 0.009(9) -0.004(10)
C36 0.150(13) 0.061(8) 0.048(6) -0.017(5) 0.019(7) 0.024(8)
C37 0.096(8) 0.035(5) 0.050(5) -0.004(4) 0.016(5) 0.011(5)
C40 0.025(4) 0.065(6) 0.045(4) -0.001(4) 0.014(3) -0.004(4)
C39 0.029(4) 0.086(6) 0.050(4) -0.015(4) 0.019(4) 0.003(4)
C38 0.033(4) 0.139(9) 0.054(4) -0.001(5) 0.023(4) 0.004(5)
C43 0.040(5) 0.126(8) 0.085(6) 0.038(6) 0.028(5) -0.002(6)
C44 0.032(5) 0.075(7) 0.091(6) 0.016(5) 0.018(5) -0.013(5)
C41 0.033(4) 0.060(6) 0.056(5) 0.004(5) 0.018(4) 0.011(4)
C42 0.097(10) 0.169(16) 0.102(10) 0.097(11) 0.045(8) 0.060(10)

loop_
_atom_type_symbol
_atom_type_description
_atom_type_scat_dispersion_real
_atom_type_scat_dispersion_imag
_atom_type_scat_source
C C 0.0148 0.0070 'International Tables Vol C Tables 4.2.6.8 and 6.1.1.4'
H H 0.0000 0.0000 'International Tables Vol C Tables 4.2.6.8 and 6.1.1.4'
Fe Fe -0.2784 2.5795 'International Tables Vol C Tables 4.2.6.8 and 6.1.1.4'
N N 0.0253 0.0136 'International Tables Vol C Tables 4.2.6.8 and 6.1.1.4'
O O 0.0412 0.0250 'International Tables Vol C Tables 4.2.6.8 and 6.1.1.4'

loop_
_geom_angle_atom_site_label_1
_geom_angle_atom_site_label_2
_geom_angle_atom_site_label_3
_geom_angle
_geom_angle_site_symmetry_1
_geom_angle_site_symmetry_3
_geom_angle_publ_flag
C2 Fe1 C1 40.7(3) . . ?
C2 Fe1 C3 41.3(3) . . ?
C2 Fe1 C4 69.3(3) . . ?
C2 Fe1 C20 163.2(5) . . ?
C3 Fe1 C1 68.6(3) . . ?
C3 Fe1 C20 126.2(4) . . ?
C4 Fe1 C1 68.8(3) . . ?
C4 Fe1 C3 40.8(3) . . ?
C4 Fe1 C20 108.3(3) . . ?
C5 Fe1 C1 40.5(3) . . ?
C5 Fe1 C2 68.3(3) . . ?
C5 Fe1 C3 67.8(3) . . ?
C5 Fe1 C4 40.4(3) . . ?
C5 Fe1 C20 121.4(4) . . ?
C16 Fe1 C1 123.0(4) . . ?
C16 Fe1 C2 157.0(4) . . ?
C16 Fe1 C3 161.2(4) . . ?
C16 Fe1 C4 125.5(4) . . ?
C16 Fe1 C5 110.2(4) . . ?
C16 Fe1 C20 37.6(5) . . ?
C17 Fe1 C1 108.4(4) . . ?
C17 Fe1 C2 119.3(4) . . ?
C17 Fe1 C3 153.9(5) . . ?
C17 Fe1 C4 164.4(5) . . ?
C17 Fe1 C5 127.7(4) . . ?
C17 Fe1 C16 42.1(5) . . ?
C17 Fe1 C18 42.4(5) . . ?
C17 Fe1 C20 67.5(5) . . ?
C18 Fe1 C1 127.3(4) . . ?
C18 Fe1 C2 106.4(4) . . ?
C18 Fe1 C3 117.4(4) . . ?
C18 Fe1 C4 151.5(4) . . ?
C18 Fe1 C5 166.1(4) . . ?
C18 Fe1 C16 69.3(4) . . ?
C18 Fe1 C20 67.3(4) . . ?
C19 Fe1 C1 164.2(4) . . ?
C19 Fe1 C2 126.4(4) . . ?
C19 Fe1 C3 107.6(4) . . ?
C19 Fe1 C4 119.1(4) . . ?
C19 Fe1 C5 153.8(4) . . ?
C19 Fe1 C16 65.4(4) . . ?
C19 Fe1 C17 67.8(4) . . ?
C19 Fe1 C18 39.6(4) . . ?
C19 Fe1 C20 39.1(5) . . ?
C20 Fe1 C1 155.3(4) . . ?
C21 O2 C22 123.5(13) . . ?
C6 N1 H1 116.7 . . ?
C6 N1 C7 126.7(7) . . ?
C7 N1 H1 116.7 . . ?
C2 C1 Fe1 69.1(5) . . ?
C2 C1 C8 132.0(7) . . ?
C5 C1 Fe1 68.5(4) . . ?
C5 C1 C2 107.0(7) . . ?
C5 C1 C8 120.9(7) . . ?
C8 C1 Fe1 124.6(5) . . ?
Fe1 C2 H2 125.5 . . ?
C1 C2 Fe1 70.2(5) . . ?
C1 C2 H2 126.2 . . ?
C1 C2 C3 107.5(7) . . ?
C3 C2 Fe1 69.6(4) . . ?
C3 C2 H2 126.2 . . ?
Fe1 C3 H3 127.1 . . ?
C2 C3 Fe1 69.1(4) . . ?
C2 C3 H3 125.9 . . ?
C4 C3 Fe1 69.5(4) . . ?
C4 C3 C2 108.2(7) . . ?
C4 C3 H3 125.9 . . ?
Fe1 C4 H4 126.3 . . ?
C3 C4 Fe1 69.7(4) . . ?
C3 C4 H4 126.7 . . ?
C5 C4 Fe1 69.0(4) . . ?
C5 C4 C3 106.7(6) . . ?
C5 C4 H4 126.7 . . ?
C1 C5 Fe1 71.0(4) . . ?
C1 C5 C6 120.6(6) . . ?
C4 C5 Fe1 70.7(4) . . ?
C4 C5 C1 110.6(7) . . ?
C4 C5 C6 128.8(6) . . ?
C6 C5 Fe1 123.7(5) . . ?
O1 C6 N1 121.2(7) . . ?
O1 C6 C5 125.0(6) . . ?
N1 C6 C5 113.8(6) . . ?
N1 C7 C10 113.7(7) . . ?
C8 C7 N1 119.9(7) . . ?
C8 C7 C10 126.4(6) . . ?
C1 C8 C9 117.9(7) . . ?
C7 C8 C1 118.1(6) . . ?
C7 C8 C9 123.9(7) . . ?
C8 C9 H9A 109.5 . . ?
C8 C9 H9B 109.5 . . ?
C8 C9 H9C 109.5 . . ?
H9A C9 H9B 109.5 . . ?
H9A C9 H9C 109.5 . . ?
H9B C9 H9C 109.5 . . ?
C11 C10 C7 120.9(8) . . ?
C15 C10 C7 119.3(7) . . ?
C15 C10 C11 119.8(8) . . ?
C10 C11 H11 119.8 . . ?
C12 C11 C10 120.5(10) . . ?
C12 C11 H11 119.8 . . ?
C11 C12 H12 120.1 . . ?
C13 C12 C11 119.9(10) . . ?
C13 C12 H12 120.1 . . ?
C12 C13 H13 119.6 . . ?
C12 C13 C14 120.9(9) . . ?
C14 C13 H13 119.6 . . ?
C13 C14 H14 120.2 . . ?
C13 C14 C15 119.7(10) . . ?
C15 C14 H14 120.2 . . ?
C10 C15 C14 119.3(9) . . ?
C10 C15 H15 120.3 . . ?
C14 C15 H15 120.3 . . ?
C17 C16 Fe1 67.9(5) . . ?
C17 C16 C21 125.2(13) . . ?
C20 C16 Fe1 72.3(6) . . ?
C20 C16 C17 109.1(10) . . ?
C20 C16 C21 125.6(12) . . ?
C21 C16 Fe1 124.0(7) . . ?
Fe1 C17 H17 127.6 . . ?
C16 C17 Fe1 69.9(6) . . ?
C16 C17 H17 127.6 . . ?
C16 C17 C18 104.6(10) . . ?
C18 C17 Fe1 69.1(5) . . ?
C18 C17 H17 127.6 . . ?
Fe1 C18 H18 126.1 . . ?
C17 C18 Fe1 68.4(6) . . ?
C17 C18 H18 127.5 . . ?
C19 C18 Fe1 69.5(6) . . ?
C19 C18 C17 105.0(10) . . ?
C19 C18 H18 127.5 . . ?
Fe1 C19 H19 124.0 . . ?
C18 C19 Fe1 70.9(6) . . ?
C18 C19 H19 123.8 . . ?
C18 C19 C20 112.4(11) . . ?
C20 C19 Fe1 72.9(6) . . ?
C20 C19 H19 123.8 . . ?
Fe1 C20 H20 127.8 . . ?
C16 C20 Fe1 70.2(6) . . ?
C16 C20 C19 108.8(9) . . ?
C16 C20 H20 125.6 . . ?
C19 C20 Fe1 68.0(5) . . ?
C19 C20 H20 125.6 . . ?
O2 C21 C16 109.6(11) . . ?
O3 C21 O2 128.8(13) . . ?
O3 C21 C16 121.6(14) . . ?
O2 C22 H22A 109.5 . . ?
O2 C22 H22B 109.5 . . ?
O2 C22 H22C 109.5 . . ?
H22A C22 H22B 109.5 . . ?
H22A C22 H22C 109.5 . . ?
H22B C22 H22C 109.5 . . ?
C23 Fe2 C24 40.8(3) . . ?
C23 Fe2 C25 68.2(3) . . ?
C23 Fe2 C38 107.1(3) . . ?
C23 Fe2 C43 128.6(3) . . ?
C24 Fe2 C43 107.9(3) . . ?
C25 Fe2 C24 40.3(4) . . ?
C25 Fe2 C38 148.6(3) . . ?
C25 Fe2 C43 117.6(3) . . ?
C26 Fe2 C23 69.1(3) . . ?
C26 Fe2 C24 68.5(3) . . ?
C26 Fe2 C25 40.4(4) . . ?
C26 Fe2 C27 40.9(3) . . ?
C26 Fe2 C38 169.3(4) . . ?
C26 Fe2 C43 150.2(4) . . ?
C26 Fe2 C44 118.5(3) . . ?
C27 Fe2 C23 41.0(3) . . ?
C27 Fe2 C24 68.4(3) . . ?
C27 Fe2 C25 67.9(3) . . ?
C27 Fe2 C38 129.9(3) . . ?
C27 Fe2 C43 167.5(3) . . ?
C40 Fe2 C23 149.8(3) . . ?
C40 Fe2 C24 169.1(3) . . ?
C40 Fe2 C25 131.8(3) . . ?
C40 Fe2 C26 110.1(3) . . ?
C40 Fe2 C27 118.2(3) . . ?
C40 Fe2 C39 40.73(15) . . ?
C40 Fe2 C38 67.8(2) . . ?
C40 Fe2 C43 67.6(2) . . ?
C40 Fe2 C44 40.45(15) . . ?
C39 Fe2 C23 115.9(3) . . ?
C39 Fe2 C24 148.2(3) . . ?
C39 Fe2 C25 170.4(3) . . ?
C39 Fe2 C26 131.4(3) . . ?
C39 Fe2 C27 108.9(3) . . ?
C39 Fe2 C38 40.28(15) . . ?
C39 Fe2 C43 67.4(2) . . ?
C39 Fe2 C44 67.9(2) . . ?
C38 Fe2 C24 115.6(3) . . ?
C38 Fe2 C43 39.77(15) . . ?
C44 Fe2 C23 167.1(3) . . ?
C44 Fe2 C24 129.8(3) . . ?
C44 Fe2 C25 110.2(3) . . ?
C44 Fe2 C27 151.3(3) . . ?
C44 Fe2 C38 67.3(2) . . ?
C44 Fe2 C43 39.89(16) . . ?
C41 O5 C42 116.8(11) . . ?
C28 N2 H2A 116.7 . . ?
C28 N2 C29 126.5(7) . . ?
C29 N2 H2A 116.7 . . ?
C24 C23 Fe2 69.9(5) . . ?
C24 C23 C27 107.3(7) . . ?
C24 C23 C30 131.8(8) . . ?
C27 C23 Fe2 69.3(5) . . ?
C27 C23 C30 121.0(7) . . ?
C30 C23 Fe2 124.5(5) . . ?
Fe2 C24 H24 126.5 . . ?
C23 C24 Fe2 69.3(5) . . ?
C23 C24 H24 126.1 . . ?
C25 C24 Fe2 69.6(5) . . ?
C25 C24 C23 107.8(8) . . ?
C25 C24 H24 126.1 . . ?
Fe2 C25 H25 127.2 . . ?
C24 C25 Fe2 70.1(5) . . ?
C24 C25 H25 125.5 . . ?
C26 C25 Fe2 68.8(5) . . ?
C26 C25 C24 109.0(8) . . ?
C26 C25 H25 125.5 . . ?
Fe2 C26 H26 124.4 . . ?
C25 C26 Fe2 70.8(5) . . ?
C25 C26 H26 126.0 . . ?
C25 C26 C27 107.9(6) . . ?
C27 C26 Fe2 70.3(4) . . ?
C27 C26 H26 126.0 . . ?
C23 C27 Fe2 69.7(4) . . ?
C23 C27 C28 121.0(7) . . ?
C26 C27 Fe2 68.8(4) . . ?
C26 C27 C23 108.0(7) . . ?
C26 C27 C28 130.9(7) . . ?
C28 C27 Fe2 123.4(5) . . ?
O4 C28 N2 121.1(7) . . ?
O4 C28 C27 125.3(7) . . ?
N2 C28 C27 113.5(6) . . ?
N2 C29 C32 113.7(7) . . ?
C30 C29 N2 121.4(7) . . ?
C30 C29 C32 124.9(6) . . ?
C23 C30 C31 117.9(7) . . ?
C29 C30 C23 116.6(6) . . ?
C29 C30 C31 125.4(7) . . ?
C30 C31 H31A 109.5 . . ?
C30 C31 H31B 109.5 . . ?
C30 C31 H31C 109.5 . . ?
H31A C31 H31B 109.5 . . ?
H31A C31 H31C 109.5 . . ?
H31B C31 H31C 109.5 . . ?
C33 C32 C29 120.1(9) . . ?
C33 C32 C37 119.9(9) . . ?
C37 C32 C29 120.0(8) . . ?
C32 C33 H33 120.8 . . ?
C32 C33 C34 118.4(13) . . ?
C34 C33 H33 120.8 . . ?
C33 C34 H34 119.4 . . ?
C35 C34 C33 121.1(14) . . ?
C35 C34 H34 119.4 . . ?
C34 C35 H35 119.4 . . ?
C34 C35 C36 121.2(12) . . ?
C36 C35 H35 119.4 . . ?
C35 C36 H36 120.4 . . ?
C37 C36 C35 119.1(12) . . ?
C37 C36 H36 120.4 . . ?
C32 C37 H37 119.9 . . ?
C36 C37 C32 120.2(11) . . ?
C36 C37 H37 119.9 . . ?
C39 C40 Fe2 69.9(3) . . ?
C39 C40 C41 127.8(6) . . ?
C44 C40 Fe2 70.9(3) . . ?
C44 C40 C39 108.0 . . ?
C44 C40 C41 124.2(6) . . ?
C41 C40 Fe2 123.3(5) . . ?
Fe2 C39 H39 125.0 . . ?
C40 C39 Fe2 69.4(2) . . ?
C40 C39 H39 126.0 . . ?
C38 C39 Fe2 71.2(2) . . ?
C38 C39 C40 108.0 . . ?
C38 C39 H39 126.0 . . ?
Fe2 C38 H38 126.4 . . ?
C39 C38 Fe2 68.5(2) . . ?
C39 C38 H38 126.0 . . ?
C43 C38 Fe2 70.7(3) . . ?
C43 C38 C39 108.0 . . ?
C43 C38 H38 126.0 . . ?
Fe2 C43 H43 126.9 . . ?
C38 C43 Fe2 69.6(3) . . ?
C38 C43 H43 126.0 . . ?
C38 C43 C44 108.0 . . ?
C44 C43 Fe2 69.1(2) . . ?
C44 C43 H43 126.0 . . ?
Fe2 C44 H44 125.9 . . ?
C40 C44 Fe2 68.6(2) . . ?
C40 C44 C43 108.0 . . ?
C40 C44 H44 126.0 . . ?
C43 C44 Fe2 71.0(2) . . ?
C43 C44 H44 126.0 . . ?
O5 C41 C40 113.2(8) . . ?
O6 C41 O5 123.3(9) . . ?
O6 C41 C40 123.6(9) . . ?
O5 C42 H42A 109.5 . . ?
O5 C42 H42B 109.5 . . ?
O5 C42 H42C 109.5 . . ?
H42A C42 H42B 109.5 . . ?
H42A C42 H42C 109.5 . . ?
H42B C42 H42C 109.5 . . ?

loop_
_geom_bond_atom_site_label_1
_geom_bond_atom_site_label_2
_geom_bond_distance
_geom_bond_site_symmetry_2
_geom_bond_publ_flag
Fe1 C1 2.069(8) . ?
Fe1 C2 2.054(8) . ?
Fe1 C3 2.061(8) . ?
Fe1 C4 2.059(6) . ?
Fe1 C5 2.037(7) . ?
Fe1 C16 2.036(10) . ?
Fe1 C17 2.008(9) . ?
Fe1 C18 2.018(9) . ?
Fe1 C19 2.001(10) . ?
Fe1 C20 2.062(9) . ?
O1 C6 1.248(8) . ?
O2 C21 1.336(15) . ?
O2 C22 1.461(15) . ?
O3 C21 1.216(15) . ?
N1 H1 0.8800 . ?
N1 C6 1.364(9) . ?
N1 C7 1.416(9) . ?
C1 C2 1.435(10) . ?
C1 C5 1.422(11) . ?
C1 C8 1.441(10) . ?
C2 H2 0.9500 . ?
C2 C3 1.451(11) . ?
C3 H3 0.9500 . ?
C3 C4 1.437(12) . ?
C4 H4 0.9500 . ?
C4 C5 1.413(11) . ?
C5 C6 1.460(11) . ?
C7 C8 1.348(11) . ?
C7 C10 1.477(11) . ?
C8 C9 1.532(9) . ?
C9 H9A 0.9800 . ?
C9 H9B 0.9800 . ?
C9 H9C 0.9800 . ?
C10 C11 1.395(12) . ?
C10 C15 1.380(12) . ?
C11 H11 0.9500 . ?
C11 C12 1.386(13) . ?
C12 H12 0.9500 . ?
C12 C13 1.362(17) . ?
C13 H13 0.9500 . ?
C13 C14 1.385(17) . ?
C14 H14 0.9500 . ?
C14 C15 1.410(13) . ?
C15 H15 0.9500 . ?
C16 C17 1.455(16) . ?
C16 C20 1.320(16) . ?
C16 C21 1.509(17) . ?
C17 H17 1.0000 . ?
C17 C18 1.458(16) . ?
C18 H18 0.9500 . ?
C18 C19 1.360(15) . ?
C19 H19 0.9500 . ?
C19 C20 1.361(16) . ?
C20 H20 0.9500 . ?
C22 H22A 0.9800 . ?
C22 H22B 0.9800 . ?
C22 H22C 0.9800 . ?
Fe2 C23 2.052(8) . ?
Fe2 C24 2.060(8) . ?
Fe2 C25 2.054(9) . ?
Fe2 C26 2.026(7) . ?
Fe2 C27 2.047(8) . ?
Fe2 C40 2.015(6) . ?
Fe2 C39 2.021(6) . ?
Fe2 C38 2.056(6) . ?
Fe2 C43 2.071(7) . ?
Fe2 C44 2.045(7) . ?
O4 C28 1.230(9) . ?
O5 C41 1.312(12) . ?
O5 C42 1.448(12) . ?
O6 C41 1.233(11) . ?
N2 H2A 0.8800 . ?
N2 C28 1.384(9) . ?
N2 C29 1.389(8) . ?
C23 C24 1.433(11) . ?
C23 C27 1.435(11) . ?
C23 C30 1.447(11) . ?
C24 H24 0.9500 . ?
C24 C25 1.416(13) . ?
C25 H25 0.9500 . ?
C25 C26 1.409(13) . ?
C26 H26 0.9500 . ?
C26 C27 1.424(12) . ?
C27 C28 1.443(11) . ?
C29 C30 1.360(11) . ?
C29 C32 1.468(11) . ?
C30 C31 1.484(10) . ?
C31 H31A 0.9800 . ?
C31 H31B 0.9800 . ?
C31 H31C 0.9800 . ?
C32 C33 1.387(13) . ?
C32 C37 1.412(14) . ?
C33 H33 0.9500 . ?
C33 C34 1.390(16) . ?
C34 H34 0.9500 . ?
C34 C35 1.37(2) . ?
C35 H35 0.9500 . ?
C35 C36 1.38(2) . ?
C36 H36 0.9500 . ?
C36 C37 1.375(14) . ?
C37 H37 0.9500 . ?
C40 C39 1.404(5) . ?
C40 C44 1.404(5) . ?
C40 C41 1.437(11) . ?
C39 H39 0.9500 . ?
C39 C38 1.404(5) . ?
C38 H38 0.9500 . ?
C38 C43 1.404(5) . ?
C43 H43 0.9500 . ?
C43 C44 1.404(5) . ?
C44 H44 0.9500 . ?
C42 H42A 0.9800 . ?
C42 H42B 0.9800 . ?
C42 H42C 0.9800 . ?

loop_
_platon_squeeze_void_nr
_platon_squeeze_void_average_x
_platon_squeeze_void_average_y
_platon_squeeze_void_average_z
_platon_squeeze_void_volume
_platon_squeeze_void_count_electrons
_platon_squeeze_void_content
1 0.076 0.375 0.490 40 9 ' '
2 -0.076 0.875 0.510 40 9 ' '

loop_
_twin_individual_id
_twin_individual_mass_fraction_refined
1 0.8348(18)
2 0.1652(18)
